data_9012093
loop_
_publ_author_name
'Kusachi, I.'
'Henmi, C.'
'Kawahara, A.'
'Henmi, K.'

_publ_section_title
;
 The structure of rankinite
;
_journal_name_full 'Mineralogical Journal'
_journal_page_first 38
_journal_page_last 47
_journal_paper_doi 10.2465/minerj.8.38
_journal_volume 8
_journal_year 1975
_chemical_formula_sum 'Ca3 O7 Si2'
_chemical_name_mineral Rankinite
_space_group_IT_number 14
_symmetry_space_group_name_Hall '-P 2yab'
_symmetry_space_group_name_H-M 'P 1 21/a 1'
_cell_angle_alpha 90
_cell_angle_beta 119.6
_cell_angle_gamma 90
_cell_length_a 10.60
_cell_length_b 8.92
_cell_length_c 7.89
_cell_formula_units_Z 4
_cell_volume 648.657
_database_code_amcsd 0014416
_exptl_crystal_density_diffrn 2.953
_cod_original_cell_volume 648.656
_cod_original_formula_sum 'Ca3 Si2 O7'
_cod_database_code 9012093

loop_
_space_group_symop_operation_xyz
x,y,z
1/2+x,1/2-y,z
1/2-x,1/2+y,-z
-x,-y,-z

loop_
_atom_site_label
_atom_site_fract_x
_atom_site_fract_y
_atom_site_fract_z
_atom_site_U_iso_or_equiv
Ca1 0.00710 0.05520 0.28930 0.01849
Ca2 0.16770 0.57450 0.20830 0.01798
Ca3 0.34030 0.90340 0.28390 0.01786
Si1 0.29480 0.23570 0.43140 0.01393
Si2 0.09030 0.21450 0.98430 0.01203
O1 0.35790 0.40380 0.42290 0.01127
O2 0.17820 0.23440 0.50330 0.01418
O3 0.41050 0.10160 0.55230 0.00988
O4 0.20070 0.16290 0.21200 0.00798
O5 0.09700 0.38570 0.98100 0.00646
O6 0.14510 0.14870 0.84370 0.00697
O7 0.92990 0.15360 0.93940 0.00215

loop_
_cod_related_entry_id
_cod_related_entry_database
_cod_related_entry_code
1 AMCSD 0014416
